data_4079180
loop_
_publ_author_name
'John, Alex'
'Nicholas, Kenneth M.'

_publ_section_title
;
 Copper-Mediated Multiple C--H Functionalization of
 AromaticN-Heterocycles: Bromoamination of Indoles and Pyrroles
;
_journal_issue 22
_journal_name_full Organometallics
_journal_page_first 7914
_journal_paper_doi 10.1021/om300553b
_journal_volume 31
_journal_year 2012
_chemical_formula_moiety 'C22 H17 Br N2'
_chemical_formula_sum 'C22 H17 Br N2'
_chemical_formula_weight 389.29
_space_group_IT_number 2
_symmetry_cell_setting triclinic
_symmetry_space_group_name_Hall '-P 1'
_symmetry_space_group_name_H-M 'P -1'
_atom_sites_solution_hydrogens geom
_atom_sites_solution_primary direct
_atom_sites_solution_secondary difmap
_audit_creation_method SHELXL-97
_cell_angle_alpha 101.861(7)
_cell_angle_beta 91.029(7)
_cell_angle_gamma 97.388(6)
_cell_formula_units_Z 4
_cell_length_a 8.590(3)
_cell_length_b 9.837(3)
_cell_length_c 21.360(7)
_cell_measurement_reflns_used 7057
_cell_measurement_temperature 100(2)
_cell_measurement_theta_max 28.23
_cell_measurement_theta_min 2.39
_cell_volume 1749.9(10)
_computing_cell_refinement 'SAINT (Bruker, 2007)'
_computing_data_collection 'SMART (Bruker, 2007)'
_computing_data_reduction 'SAINT (Bruker, 2007)'
_computing_molecular_graphics 'SHELXTL (Sheldrick, 2008)'
_computing_publication_material 'SHELXTL (Sheldrick, 2008)'
_computing_structure_refinement 'SHELXTL (Sheldrick, 2008)'
_computing_structure_solution 'SHELXTL (Sheldrick, 2008)'
_diffrn_ambient_temperature 100(2)
_diffrn_measured_fraction_theta_full 0.998
_diffrn_measured_fraction_theta_max 0.998
_diffrn_measurement_device_type 'CCD Bruker APEX'
_diffrn_measurement_method '\f and \w scans'
_diffrn_radiation_monochromator graphite
_diffrn_radiation_source 'fine-focus sealed tube'
_diffrn_radiation_type MoK\a
_diffrn_radiation_wavelength 0.71073
_diffrn_reflns_av_R_equivalents 0.0638
_diffrn_reflns_av_sigmaI/netI 0.0771
_diffrn_reflns_limit_h_max 10
_diffrn_reflns_limit_h_min -10
_diffrn_reflns_limit_k_max 11
_diffrn_reflns_limit_k_min -11
_diffrn_reflns_limit_l_max 25
_diffrn_reflns_limit_l_min -25
_diffrn_reflns_number 17034
_diffrn_reflns_theta_full 25.25
_diffrn_reflns_theta_max 25.30
_diffrn_reflns_theta_min 0.98
_exptl_absorpt_coefficient_mu 2.355
_exptl_absorpt_correction_T_max 0.6376
_exptl_absorpt_correction_T_min 0.4105
_exptl_absorpt_correction_type multi-scan
_exptl_absorpt_process_details 'SADABS (Sheldrick, 2001)'
_exptl_crystal_colour orange
_exptl_crystal_density_diffrn 1.478
_exptl_crystal_density_method 'not measured'
_exptl_crystal_description prism
_exptl_crystal_F_000 792
_exptl_crystal_size_max 0.46
_exptl_crystal_size_mid 0.41
_exptl_crystal_size_min 0.21
_refine_diff_density_max 1.190
_refine_diff_density_min -0.829
_refine_diff_density_rms 0.117
_refine_ls_extinction_method none
_refine_ls_goodness_of_fit_ref 1.088
_refine_ls_hydrogen_treatment constr
_refine_ls_matrix_type full
_refine_ls_number_parameters 451
_refine_ls_number_reflns 6369
_refine_ls_number_restraints 0
_refine_ls_restrained_S_all 1.088
_refine_ls_R_factor_all 0.0840
_refine_ls_R_factor_gt 0.0602
_refine_ls_shift/su_max 0.009
_refine_ls_shift/su_mean 0.001
_refine_ls_structure_factor_coef Fsqd
_refine_ls_weighting_details 'calc w=1/[\s^2^(Fo^2^)+(0.1000P)^2^+0.1000P] where P=(Fo^2^+2Fc^2^)/3'
_refine_ls_weighting_scheme calc
_refine_ls_wR_factor_gt 0.1651
_refine_ls_wR_factor_ref 0.1754
_reflns_number_gt 4725
_reflns_number_total 6369
_reflns_threshold_expression I>2\s(I)
_cod_data_source_file om300553b_si_002.cif
_cod_data_source_block 12009
_cod_depositor_comments
;
The following automatic conversions were performed:

data name '_iucr_refine_instruction_details' was replaced with
'_iucr_refine_instructions_details' as specified in the replacement
file 'data/replacement-values/replacement_tags.lst'.

Automatic conversion script
Id: cif_correct_tags 9268 2022-04-12 08:56:07Z antanas 
;
_cod_original_cell_volume 1749.8(10)
_cod_database_code 4079180

loop_
_symmetry_equiv_pos_as_xyz
'x, y, z'
'-x, -y, -z'

loop_
_atom_site_label
_atom_site_type_symbol
_atom_site_fract_x
_atom_site_fract_y
_atom_site_fract_z
_atom_site_U_iso_or_equiv
_atom_site_adp_type
_atom_site_occupancy
_atom_site_symmetry_multiplicity
_atom_site_calc_flag
_atom_site_refinement_flags
Br1A Br 0.95396(6) 0.68355(6) 0.17846(3) 0.02625(19) Uani 1 1 d .
C1A C 0.6479(6) 0.5138(5) 0.1541(2) 0.0171(11) Uani 1 1 d .
N2A N 0.5787(5) 0.3779(5) 0.1542(2) 0.0176(9) Uani 1 1 d .
C3A C 0.6804(7) 0.1589(6) 0.1701(3) 0.0259(13) Uani 1 1 d .
H3A H 0.5830 0.0992 0.1618 0.031 Uiso 1 1 calc R
C4A C 0.8174(7) 0.1090(7) 0.1855(3) 0.0301(14) Uani 1 1 d .
H4A H 0.8135 0.0129 0.1872 0.036 Uiso 1 1 calc R
C5A C 0.9609(7) 0.1970(6) 0.1984(3) 0.0273(13) Uani 1 1 d .
H5A H 1.0520 0.1598 0.2093 0.033 Uiso 1 1 calc R
C6A C 0.9724(7) 0.3373(6) 0.1957(2) 0.0247(13) Uani 1 1 d .
H6A H 1.0704 0.3962 0.2044 0.030 Uiso 1 1 calc R
C7A C 0.8045(6) 0.5228(6) 0.1704(2) 0.0185(11) Uani 1 1 d .
C8A C 0.6923(6) 0.3012(5) 0.1675(2) 0.0173(11) Uani 1 1 d .
C9A C 0.8374(6) 0.3908(6) 0.1798(2) 0.0206(12) Uani 1 1 d .
N10A N 0.5486(5) 0.6107(5) 0.1450(2) 0.0180(10) Uani 1 1 d .
C11A C 0.5712(6) 0.6846(5) 0.1022(2) 0.0159(11) Uani 1 1 d .
C12A C 0.4586(6) 0.7871(5) 0.0992(2) 0.0179(11) Uani 1 1 d .
C13A C 0.3711(6) 0.8295(5) 0.1528(3) 0.0191(11) Uani 1 1 d .
H13A H 0.3866 0.7955 0.1907 0.023 Uiso 1 1 calc R
C14A C 0.2617(6) 0.9210(5) 0.1506(3) 0.0200(12) Uani 1 1 d .
H14A H 0.2046 0.9511 0.1874 0.024 Uiso 1 1 calc R
C15A C 0.2352(6) 0.9689(6) 0.0950(3) 0.0235(12) Uani 1 1 d .
H15A H 0.1584 1.0296 0.0935 0.028 Uiso 1 1 calc R
C16A C 0.3215(6) 0.9276(6) 0.0417(3) 0.0245(13) Uani 1 1 d .
H16A H 0.3045 0.9608 0.0038 0.029 Uiso 1 1 calc R
C17A C 0.4331(6) 0.8375(6) 0.0439(3) 0.0197(12) Uani 1 1 d .
H17A H 0.4923 0.8101 0.0074 0.024 Uiso 1 1 calc R
C18A C 0.6922(6) 0.6684(5) 0.0527(2) 0.0173(11) Uani 1 1 d .
C19A C 0.7897(6) 0.7848(6) 0.0426(2) 0.0196(12) Uani 1 1 d .
H19A H 0.7790 0.8754 0.0668 0.024 Uiso 1 1 calc R
C20A C 0.9038(6) 0.7684(7) -0.0032(3) 0.0262(13) Uani 1 1 d .
H20A H 0.9722 0.8477 -0.0097 0.031 Uiso 1 1 calc R
C21A C 0.9173(6) 0.6356(7) -0.0393(3) 0.0260(13) Uani 1 1 d .
H21A H 0.9945 0.6247 -0.0706 0.031 Uiso 1 1 calc R
C22A C 0.8191(6) 0.5201(7) -0.0298(3) 0.0257(13) Uani 1 1 d .
H22A H 0.8287 0.4298 -0.0545 0.031 Uiso 1 1 calc R
C23A C 0.7057(6) 0.5357(6) 0.0160(2) 0.0198(12) Uani 1 1 d .
H23A H 0.6374 0.4561 0.0223 0.024 Uiso 1 1 calc R
C24A C 0.4113(6) 0.3270(6) 0.1419(3) 0.0226(12) Uani 1 1 d .
H24A H 0.3939 0.2691 0.0986 0.034 Uiso 1 1 d R
H24B H 0.3523 0.4070 0.1458 0.034 Uiso 1 1 d R
H24C H 0.3754 0.2708 0.1731 0.034 Uiso 1 1 d R
Br1B Br 0.40353(7) 0.52083(6) 0.31588(3) 0.0334(2) Uani 1 1 d .
C1B C 0.1139(6) 0.3702(5) 0.3490(2) 0.0177(11) Uani 1 1 d .
N2B N 0.0512(5) 0.2345(4) 0.3523(2) 0.0183(10) Uani 1 1 d .
C3B C 0.1577(7) 0.0036(6) 0.3349(3) 0.0294(14) Uani 1 1 d .
H3B H 0.0647 -0.0508 0.3441 0.035 Uiso 1 1 calc R
C4B C 0.2950(8) -0.0564(7) 0.3186(3) 0.0312(14) Uani 1 1 d .
H4B H 0.2964 -0.1531 0.3180 0.037 Uiso 1 1 calc R
C5B C 0.4290(8) 0.0235(7) 0.3033(3) 0.0341(16) Uani 1 1 d .
H5B H 0.5191 -0.0208 0.2915 0.041 Uiso 1 1 calc R
C6B C 0.4355(7) 0.1642(6) 0.3047(3) 0.0253(13) Uani 1 1 d .
H6B H 0.5286 0.2170 0.2946 0.030 Uiso 1 1 calc R
C7B C 0.2662(6) 0.3686(6) 0.3303(2) 0.0201(12) Uani 1 1 d .
C8B C 0.1641(6) 0.1467(6) 0.3369(2) 0.0214(12) Uani 1 1 d .
C9B C 0.3011(6) 0.2278(6) 0.3214(2) 0.0207(12) Uani 1 1 d .
N10B N 0.0145(5) 0.4720(4) 0.3576(2) 0.0175(10) Uani 1 1 d .
C11B C 0.0459(6) 0.5891(5) 0.3990(2) 0.0173(11) Uani 1 1 d .
C12B C -0.0667(6) 0.6923(5) 0.3989(2) 0.0179(11) Uani 1 1 d .
C13B C -0.1621(6) 0.6833(5) 0.3445(3) 0.0185(11) Uani 1 1 d .
H13B H -0.1512 0.6138 0.3073 0.022 Uiso 1 1 calc R
C14B C -0.2731(6) 0.7741(6) 0.3436(3) 0.0243(13) Uani 1 1 d .
H14B H -0.3371 0.7681 0.3061 0.029 Uiso 1 1 calc R
C15B C -0.2885(6) 0.8750(6) 0.3994(3) 0.0228(12) Uani 1 1 d .
H15B H -0.3644 0.9374 0.3998 0.027 Uiso 1 1 calc R
C16B C -0.1958(6) 0.8841(6) 0.4527(3) 0.0212(12) Uani 1 1 d .
H16B H -0.2081 0.9523 0.4901 0.025 Uiso 1 1 calc R
C17B C -0.0828(6) 0.7944(5) 0.4530(3) 0.0211(12) Uani 1 1 d .
H17B H -0.0168 0.8032 0.4902 0.025 Uiso 1 1 calc R
C18B C 0.1794(6) 0.6221(5) 0.4474(2) 0.0173(11) Uani 1 1 d .
C19B C 0.2770(6) 0.7495(5) 0.4568(2) 0.0195(12) Uani 1 1 d .
H19B H 0.2574 0.8175 0.4329 0.023 Uiso 1 1 calc R
C20B C 0.4038(7) 0.7774(6) 0.5014(3) 0.0271(13) Uani 1 1 d .
H20B H 0.4722 0.8634 0.5069 0.033 Uiso 1 1 calc R
C21B C 0.4302(6) 0.6799(7) 0.5377(3) 0.0289(14) Uani 1 1 d .
H21B H 0.5170 0.6989 0.5679 0.035 Uiso 1 1 calc R
C22B C 0.3299(7) 0.5549(7) 0.5300(3) 0.0279(14) Uani 1 1 d .
H22B H 0.3460 0.4892 0.5556 0.033 Uiso 1 1 calc R
C23B C 0.2063(6) 0.5259(6) 0.4849(2) 0.0204(12) Uani 1 1 d .
H23B H 0.1388 0.4395 0.4793 0.025 Uiso 1 1 calc R
C24B C -0.1121(6) 0.1917(6) 0.3639(3) 0.0254(13) Uani 1 1 d .
H24D H -0.1496 0.1012 0.3355 0.038 Uiso 1 1 d R
H24E H -0.1759 0.2623 0.3555 0.038 Uiso 1 1 d R
H24F H -0.1209 0.1828 0.4086 0.038 Uiso 1 1 d R

loop_
_atom_site_aniso_label
_atom_site_aniso_U_11
_atom_site_aniso_U_22
_atom_site_aniso_U_33
_atom_site_aniso_U_23
_atom_site_aniso_U_13
_atom_site_aniso_U_12
Br1A 0.0213(3) 0.0266(4) 0.0292(3) 0.0087(3) -0.0018(2) -0.0070(2)
C1A 0.019(3) 0.014(3) 0.017(3) 0.001(2) 0.007(2) 0.001(2)
N2A 0.017(2) 0.015(2) 0.021(2) 0.0018(19) 0.0010(18) 0.0016(18)
C3A 0.032(3) 0.024(3) 0.022(3) 0.004(3) 0.000(2) 0.002(3)
C4A 0.046(4) 0.026(3) 0.020(3) 0.002(3) 0.001(3) 0.012(3)
C5A 0.034(3) 0.032(4) 0.018(3) 0.005(3) 0.000(2) 0.012(3)
C6A 0.023(3) 0.034(4) 0.018(3) 0.007(3) 0.002(2) 0.006(3)
C7A 0.017(3) 0.017(3) 0.020(3) 0.002(2) 0.003(2) -0.001(2)
C8A 0.018(3) 0.018(3) 0.015(3) 0.003(2) 0.001(2) 0.002(2)
C9A 0.022(3) 0.025(3) 0.014(3) 0.002(2) 0.003(2) 0.001(2)
N10A 0.016(2) 0.015(2) 0.021(2) 0.0007(19) -0.0008(18) 0.0008(18)
C11A 0.018(3) 0.008(3) 0.019(3) -0.001(2) 0.000(2) -0.001(2)
C12A 0.015(3) 0.014(3) 0.022(3) 0.001(2) -0.001(2) -0.003(2)
C13A 0.019(3) 0.016(3) 0.021(3) 0.004(2) 0.002(2) -0.003(2)
C14A 0.020(3) 0.012(3) 0.028(3) 0.004(2) 0.005(2) 0.001(2)
C15A 0.016(3) 0.015(3) 0.039(3) 0.002(3) -0.004(2) 0.004(2)
C16A 0.024(3) 0.021(3) 0.029(3) 0.009(3) -0.005(2) 0.001(2)
C17A 0.013(3) 0.020(3) 0.025(3) 0.005(2) 0.006(2) -0.004(2)
C18A 0.014(3) 0.019(3) 0.021(3) 0.006(2) -0.002(2) 0.005(2)
C19A 0.016(3) 0.021(3) 0.020(3) 0.005(2) -0.002(2) -0.002(2)
C20A 0.013(3) 0.038(4) 0.027(3) 0.011(3) -0.001(2) -0.003(2)
C21A 0.016(3) 0.045(4) 0.021(3) 0.011(3) 0.002(2) 0.012(3)
C22A 0.023(3) 0.035(4) 0.020(3) 0.004(3) 0.000(2) 0.013(3)
C23A 0.018(3) 0.019(3) 0.021(3) 0.002(2) -0.004(2) 0.002(2)
C24A 0.018(3) 0.022(3) 0.026(3) 0.006(2) 0.003(2) -0.003(2)
Br1B 0.0274(3) 0.0238(4) 0.0426(4) -0.0026(3) 0.0142(3) -0.0070(3)
C1B 0.021(3) 0.012(3) 0.017(3) -0.004(2) -0.002(2) 0.001(2)
N2B 0.021(2) 0.013(2) 0.020(2) 0.0025(19) 0.0038(18) -0.0009(18)
C3B 0.041(4) 0.027(3) 0.025(3) 0.011(3) 0.008(3) 0.010(3)
C4B 0.054(4) 0.023(3) 0.019(3) 0.003(3) 0.005(3) 0.017(3)
C5B 0.041(4) 0.043(4) 0.020(3) -0.002(3) -0.002(3) 0.027(3)
C6B 0.024(3) 0.030(3) 0.018(3) -0.006(2) -0.004(2) 0.007(3)
C7B 0.018(3) 0.020(3) 0.019(3) -0.002(2) -0.003(2) 0.002(2)
C8B 0.028(3) 0.021(3) 0.015(3) 0.000(2) 0.002(2) 0.007(2)
C9B 0.022(3) 0.020(3) 0.018(3) -0.002(2) -0.004(2) 0.003(2)
N10B 0.017(2) 0.011(2) 0.025(2) 0.0042(19) 0.0028(18) 0.0008(18)
C11B 0.019(3) 0.015(3) 0.018(3) 0.005(2) 0.004(2) -0.002(2)
C12B 0.015(3) 0.015(3) 0.023(3) 0.006(2) 0.002(2) -0.001(2)
C13B 0.019(3) 0.013(3) 0.022(3) 0.003(2) 0.005(2) 0.002(2)
C14B 0.020(3) 0.023(3) 0.030(3) 0.010(3) -0.002(2) -0.004(2)
C15B 0.013(3) 0.021(3) 0.036(3) 0.009(3) 0.004(2) 0.001(2)
C16B 0.017(3) 0.018(3) 0.029(3) 0.004(2) 0.010(2) -0.001(2)
C17B 0.024(3) 0.014(3) 0.022(3) 0.000(2) 0.001(2) -0.003(2)
C18B 0.012(3) 0.019(3) 0.020(3) 0.003(2) 0.004(2) 0.001(2)
C19B 0.022(3) 0.014(3) 0.022(3) 0.000(2) 0.007(2) 0.004(2)
C20B 0.023(3) 0.025(3) 0.026(3) -0.009(3) 0.006(2) -0.001(2)
C21B 0.015(3) 0.045(4) 0.023(3) -0.005(3) -0.001(2) 0.008(3)
C22B 0.027(3) 0.039(4) 0.021(3) 0.004(3) 0.002(2) 0.018(3)
C23B 0.021(3) 0.020(3) 0.022(3) 0.005(2) 0.008(2) 0.009(2)
C24B 0.024(3) 0.018(3) 0.031(3) 0.000(2) 0.007(2) -0.003(2)

loop_
_atom_type_symbol
_atom_type_description
_atom_type_scat_dispersion_real
_atom_type_scat_dispersion_imag
_atom_type_scat_source
C C 0.0033 0.0016 'International Tables Vol C Tables 4.2.6.8 and 6.1.1.4'
H H 0.0000 0.0000 'International Tables Vol C Tables 4.2.6.8 and 6.1.1.4'
N N 0.0061 0.0033 'International Tables Vol C Tables 4.2.6.8 and 6.1.1.4'
Br Br -0.2901 2.4595 'International Tables Vol C Tables 4.2.6.8 and 6.1.1.4'

loop_
_geom_angle_atom_site_label_1
_geom_angle_atom_site_label_2
_geom_angle_atom_site_label_3
_geom_angle
C7A C1A N2A 107.7(5)
C7A C1A N10A 134.4(5)
N2A C1A N10A 117.5(4)
C8A N2A C1A 109.0(4)
C8A N2A C24A 126.0(4)
C1A N2A C24A 124.9(4)
C4A C3A C8A 117.2(5)
C4A C3A H3A 121.4
C8A C3A H3A 121.4
C3A C4A C5A 121.5(6)
C3A C4A H4A 119.2
C5A C4A H4A 119.2
C6A C5A C4A 121.2(6)
C6A C5A H5A 119.4
C4A C5A H5A 119.4
C5A C6A C9A 118.8(6)
C5A C6A H6A 120.6
C9A C6A H6A 120.6
C1A C7A C9A 109.2(5)
C1A C7A Br1A 125.9(4)
C9A C7A Br1A 124.9(4)
N2A C8A C3A 129.8(5)
N2A C8A C9A 108.5(5)
C3A C8A C9A 121.7(5)
C6A C9A C7A 134.9(5)
C6A C9A C8A 119.6(5)
C7A C9A C8A 105.5(5)
C11A N10A C1A 122.2(4)
N10A C11A C18A 125.3(5)
N10A C11A C12A 116.4(4)
C18A C11A C12A 118.1(4)
C17A C12A C13A 119.0(5)
C17A C12A C11A 122.1(5)
C13A C12A C11A 118.9(5)
C14A C13A C12A 120.1(5)
C14A C13A H13A 119.9
C12A C13A H13A 119.9
C13A C14A C15A 120.6(5)
C13A C14A H14A 119.7
C15A C14A H14A 119.7
C16A C15A C14A 119.7(5)
C16A C15A H15A 120.1
C14A C15A H15A 120.1
C15A C16A C17A 120.0(5)
C15A C16A H16A 120.0
C17A C16A H16A 120.0
C16A C17A C12A 120.6(5)
C16A C17A H17A 119.7
C12A C17A H17A 119.7
C19A C18A C23A 119.9(5)
C19A C18A C11A 120.2(5)
C23A C18A C11A 119.9(5)
C18A C19A C20A 119.8(5)
C18A C19A H19A 120.1
C20A C19A H19A 120.1
C21A C20A C19A 120.0(5)
C21A C20A H20A 120.0
C19A C20A H20A 120.0
C22A C21A C20A 120.2(5)
C22A C21A H21A 119.9
C20A C21A H21A 119.9
C21A C22A C23A 120.0(6)
C21A C22A H22A 120.0
C23A C22A H22A 120.0
C22A C23A C18A 120.0(5)
C22A C23A H23A 120.0
C18A C23A H23A 120.0
N2A C24A H24A 109.4
N2A C24A H24B 109.4
H24A C24A H24B 109.5
N2A C24A H24C 109.5
H24A C24A H24C 109.5
H24B C24A H24C 109.5
C7B C1B N10B 133.2(5)
C7B C1B N2B 108.4(5)
N10B C1B N2B 118.0(4)
C8B N2B C1B 109.2(4)
C8B N2B C24B 126.0(4)
C1B N2B C24B 124.5(4)
C8B C3B C4B 116.9(6)
C8B C3B H3B 121.5
C4B C3B H3B 121.5
C5B C4B C3B 121.0(6)
C5B C4B H4B 119.5
C3B C4B H4B 119.5
C6B C5B C4B 122.3(6)
C6B C5B H5B 118.9
C4B C5B H5B 118.8
C5B C6B C9B 118.2(6)
C5B C6B H6B 120.9
C9B C6B H6B 120.9
C1B C7B C9B 108.2(5)
C1B C7B Br1B 126.7(4)
C9B C7B Br1B 125.1(4)
N2B C8B C3B 130.3(5)
N2B C8B C9B 107.9(5)
C3B C8B C9B 121.9(5)
C6B C9B C8B 119.7(5)
C6B C9B C7B 134.0(5)
C8B C9B C7B 106.2(5)
C11B N10B C1B 122.6(4)
N10B C11B C18B 124.5(5)
N10B C11B C12B 116.0(5)
C18B C11B C12B 119.4(4)
C17B C12B C13B 119.1(5)
C17B C12B C11B 121.3(5)
C13B C12B C11B 119.6(5)
C14B C13B C12B 121.2(5)
C14B C13B H13B 119.4
C12B C13B H13B 119.4
C13B C14B C15B 118.4(5)
C13B C14B H14B 120.8
C15B C14B H14B 120.8
C16B C15B C14B 120.6(5)
C16B C15B H15B 119.7
C14B C15B H15B 119.7
C15B C16B C17B 120.7(5)
C15B C16B H16B 119.6
C17B C16B H16B 119.6
C12B C17B C16B 119.9(5)
C12B C17B H17B 120.0
C16B C17B H17B 120.0
C19B C18B C23B 119.1(5)
C19B C18B C11B 120.8(5)
C23B C18B C11B 120.1(5)
C18B C19B C20B 120.0(5)
C18B C19B H19B 120.0
C20B C19B H19B 120.0
C21B C20B C19B 120.2(5)
C21B C20B H20B 119.9
C19B C20B H20B 119.9
C20B C21B C22B 119.9(5)
C20B C21B H21B 120.0
C22B C21B H21B 120.0
C23B C22B C21B 119.9(6)
C23B C22B H22B 120.0
C21B C22B H22B 120.0
C22B C23B C18B 120.8(5)
C22B C23B H23B 119.6
C18B C23B H23B 119.6
N2B C24B H24D 109.6
N2B C24B H24E 109.5
H24D C24B H24E 109.5
N2B C24B H24F 109.4
H24D C24B H24F 109.5
H24E C24B H24F 109.5

loop_
_geom_bond_atom_site_label_1
_geom_bond_atom_site_label_2
_geom_bond_distance
Br1A C7A 1.880(5)
C1A C7A 1.371(7)
C1A N2A 1.392(7)
C1A N10A 1.398(7)
N2A C8A 1.368(7)
N2A C24A 1.461(7)
C3A C4A 1.390(8)
C3A C8A 1.402(8)
C3A H3A 0.9500
C4A C5A 1.400(9)
C4A H4A 0.9500
C5A C6A 1.384(8)
C5A H5A 0.9500
C6A C9A 1.397(8)
C6A H6A 0.9500
C7A C9A 1.416(8)
C8A C9A 1.418(7)
N10A C11A 1.282(7)
C11A C18A 1.496(7)
C11A C12A 1.494(7)
C12A C17A 1.396(7)
C12A C13A 1.401(7)
C13A C14A 1.389(7)
C13A H13A 0.9500
C14A C15A 1.389(8)
C14A H14A 0.9500
C15A C16A 1.389(8)
C15A H15A 0.9500
C16A C17A 1.392(8)
C16A H16A 0.9500
C17A H17A 0.9500
C18A C19A 1.385(7)
C18A C23A 1.398(7)
C19A C20A 1.398(8)
C19A H19A 0.9500
C20A C21A 1.394(8)
C20A H20A 0.9500
C21A C22A 1.378(8)
C21A H21A 0.9500
C22A C23A 1.393(8)
C22A H22A 0.9500
C23A H23A 0.9500
C24A H24A 0.9800
C24A H24B 0.9800
C24A H24C 0.9800
Br1B C7B 1.865(5)
C1B C7B 1.376(7)
C1B N10B 1.384(7)
C1B N2B 1.389(7)
N2B C8B 1.380(7)
N2B C24B 1.453(7)
C3B C8B 1.394(8)
C3B C4B 1.403(8)
C3B H3B 0.9500
C4B C5B 1.391(9)
C4B H4B 0.9500
C5B C6B 1.372(9)
C5B H5B 0.9500
C6B C9B 1.400(8)
C6B H6B 0.9500
C7B C9B 1.430(8)
C8B C9B 1.418(8)
N10B C11B 1.294(6)
C11B C18B 1.487(7)
C11B C12B 1.490(7)
C12B C17B 1.388(7)
C12B C13B 1.391(7)
C13B C14B 1.391(8)
C13B H13B 0.9500
C14B C15B 1.405(8)
C14B H14B 0.9500
C15B C16B 1.359(8)
C15B H15B 0.9500
C16B C17B 1.394(8)
C16B H16B 0.9500
C17B H17B 0.9500
C18B C19B 1.391(7)
C18B C23B 1.397(7)
C19B C20B 1.395(8)
C19B H19B 0.9500
C20B C21B 1.390(9)
C20B H20B 0.9500
C21B C22B 1.386(9)
C21B H21B 0.9500
C22B C23B 1.381(8)
C22B H22B 0.9500
C23B H23B 0.9500
C24B H24D 0.9800
C24B H24E 0.9800
C24B H24F 0.9800

loop_
_geom_torsion_atom_site_label_1
_geom_torsion_atom_site_label_2
_geom_torsion_atom_site_label_3
_geom_torsion_atom_site_label_4
_geom_torsion
C7A C1A N2A C8A -2.8(6)
N10A C1A N2A C8A -176.3(4)
C7A C1A N2A C24A 177.2(5)
N10A C1A N2A C24A 3.6(7)
C8A C3A C4A C5A 0.6(8)
C3A C4A C5A C6A -0.8(9)
C4A C5A C6A C9A 0.1(8)
N2A C1A C7A C9A 1.3(6)
N10A C1A C7A C9A 173.3(5)
N2A C1A C7A Br1A -179.3(3)
N10A C1A C7A Br1A -7.3(9)
C1A N2A C8A C3A -177.0(5)
C24A N2A C8A C3A 3.0(9)
C1A N2A C8A C9A 3.1(6)
C24A N2A C8A C9A -176.8(5)
C4A C3A C8A N2A -179.6(5)
C4A C3A C8A C9A 0.1(8)
C5A C6A C9A C7A -177.6(6)
C5A C6A C9A C8A 0.6(8)
C1A C7A C9A C6A 179.0(6)
Br1A C7A C9A C6A -0.4(9)
C1A C7A C9A C8A 0.6(6)
Br1A C7A C9A C8A -178.8(4)
N2A C8A C9A C6A 179.0(5)
C3A C8A C9A C6A -0.8(8)
N2A C8A C9A C7A -2.3(6)
C3A C8A C9A C7A 177.9(5)
C7A C1A N10A C11A 60.7(8)
N2A C1A N10A C11A -127.8(5)
C1A N10A C11A C18A 6.7(8)
C1A N10A C11A C12A -178.2(4)
N10A C11A C12A C17A -157.2(5)
C18A C11A C12A C17A 18.3(7)
N10A C11A C12A C13A 20.0(7)
C18A C11A C12A C13A -164.5(5)
C17A C12A C13A C14A -0.5(8)
C11A C12A C13A C14A -177.8(5)
C12A C13A C14A C15A 1.5(8)
C13A C14A C15A C16A -1.6(8)
C14A C15A C16A C17A 0.6(8)
C15A C16A C17A C12A 0.4(8)
C13A C12A C17A C16A -0.5(8)
C11A C12A C17A C16A 176.8(5)
N10A C11A C18A C19A -131.5(6)
C12A C11A C18A C19A 53.5(7)
N10A C11A C18A C23A 49.3(7)
C12A C11A C18A C23A -125.8(5)
C23A C18A C19A C20A -1.6(8)
C11A C18A C19A C20A 179.2(5)
C18A C19A C20A C21A 1.1(8)
C19A C20A C21A C22A -0.4(8)
C20A C21A C22A C23A 0.1(8)
C21A C22A C23A C18A -0.5(8)
C19A C18A C23A C22A 1.3(8)
C11A C18A C23A C22A -179.5(5)
C7B C1B N2B C8B 1.1(6)
N10B C1B N2B C8B 174.6(4)
C7B C1B N2B C24B -173.3(5)
N10B C1B N2B C24B 0.1(7)
C8B C3B C4B C5B -1.9(8)
C3B C4B C5B C6B 1.5(9)
C4B C5B C6B C9B -0.8(8)
N10B C1B C7B C9B -172.0(5)
N2B C1B C7B C9B 0.1(6)
N10B C1B C7B Br1B 5.9(9)
N2B C1B C7B Br1B 178.0(4)
C1B N2B C8B C3B 178.5(6)
C24B N2B C8B C3B -7.1(9)
C1B N2B C8B C9B -1.9(6)
C24B N2B C8B C9B 172.5(5)
C4B C3B C8B N2B -178.6(5)
C4B C3B C8B C9B 1.8(8)
C5B C6B C9B C8B 0.6(8)
C5B C6B C9B C7B 177.0(6)
N2B C8B C9B C6B 179.1(5)
C3B C8B C9B C6B -1.2(8)
N2B C8B C9B C7B 1.9(6)
C3B C8B C9B C7B -178.5(5)
C1B C7B C9B C6B -177.9(6)
Br1B C7B C9B C6B 4.2(9)
C1B C7B C9B C8B -1.2(6)
Br1B C7B C9B C8B -179.1(4)
C7B C1B N10B C11B -61.4(8)
N2B C1B N10B C11B 127.1(5)
C1B N10B C11B C18B -7.8(8)
C1B N10B C11B C12B 175.4(4)
N10B C11B C12B C17B 155.8(5)
C18B C11B C12B C17B -21.1(7)
N10B C11B C12B C13B -21.7(7)
C18B C11B C12B C13B 161.4(5)
C17B C12B C13B C14B -0.3(8)
C11B C12B C13B C14B 177.3(5)
C12B C13B C14B C15B -0.7(8)
C13B C14B C15B C16B 0.6(8)
C14B C15B C16B C17B 0.5(8)
C13B C12B C17B C16B 1.4(8)
C11B C12B C17B C16B -176.1(5)
C15B C16B C17B C12B -1.5(8)
N10B C11B C18B C19B 133.0(5)
C12B C11B C18B C19B -50.3(7)
N10B C11B C18B C23B -48.2(7)
C12B C11B C18B C23B 128.4(5)
C23B C18B C19B C20B 2.7(7)
C11B C18B C19B C20B -178.6(5)
C18B C19B C20B C21B -1.8(8)
C19B C20B C21B C22B -0.4(8)
C20B C21B C22B C23B 1.8(8)
C21B C22B C23B C18B -0.9(8)
C19B C18B C23B C22B -1.3(7)
C11B C18B C23B C22B 179.9(5)
